data_1575458
loop_
_publ_author_name
'Suga, Yuto'
'Sunada, Yusuke'

_publ_section_title
;
 Reactivity of a <i>cis</i>-(silyl)(boryl) moiety with a nickel center
 involving the oxidative addition and reductive elimination of a
 silylborane.
;
_journal_issue 75
_journal_name_full 'Chemical communications (Cambridge, England)'
_journal_page_first 14370
_journal_page_last 14373
_journal_paper_doi 10.1039/d5cc03463a
_journal_volume 61
_journal_year 2025
_chemical_formula_moiety 'C32 H55 B N4 Ni O2 Si'
_chemical_formula_sum 'C32 H55 B N4 Ni O2 Si'
_chemical_formula_weight 625.41
_chemical_name_systematic Ni(SiMe2Ph)(Bpin)(iPrIM)2
_space_group_crystal_system monoclinic
_space_group_IT_number 14
_space_group_name_Hall '-P 2yn'
_space_group_name_H-M_alt 'P 1 21/n 1'
_atom_sites_solution_hydrogens geom
_atom_sites_solution_primary dual
_audit_creation_date 2025-04-06
_audit_creation_method
;
Olex2 1.5
(compiled 2024.02.16 svn.r378c4104 for OlexSys, GUI svn.r6928)
;
_audit_update_record
;
2025-06-10 deposited with the CCDC.	2025-08-15 downloaded from the CCDC.
;
_cell_angle_alpha 90
_cell_angle_beta 94.687(4)
_cell_angle_gamma 90
_cell_formula_units_Z 4
_cell_length_a 10.7704(5)
_cell_length_b 18.1839(7)
_cell_length_c 18.7207(6)
_cell_measurement_reflns_used 8984
_cell_measurement_temperature 297
_cell_measurement_theta_max 27.2050
_cell_measurement_theta_min 2.9210
_cell_volume 3654.1(3)
_computing_cell_refinement 'CrysAlisPro 1.171.43.143a (Rigaku OD, 2024)'
_computing_data_collection 'CrysAlisPro 1.171.43.143a (Rigaku OD, 2024)'
_computing_data_reduction 'CrysAlisPro 1.171.43.143a (Rigaku OD, 2024)'
_computing_molecular_graphics 'Olex2 1.5 (Dolomanov et al., 2009)'
_computing_publication_material 'Olex2 1.5 (Dolomanov et al., 2009)'
_computing_structure_refinement 'SHELXL 2019/3 (Sheldrick, 2015)'
_computing_structure_solution 'SHELXT  (Sheldrick, 2015)'
_diffrn_ambient_temperature 297
_diffrn_detector 'Hybrid Pixel Array Detector'
_diffrn_detector_area_resol_mean 10.0000
_diffrn_detector_type HyPix
_diffrn_measured_fraction_theta_full 0.999
_diffrn_measured_fraction_theta_max 0.820
_diffrn_measurement_details
;
List of Runs (angles in degrees, time in seconds):

  # Type    Start    End  Width  t~exp~   \w     \q     \k     \f   Frames
#--------------------------------------------------------------------------
  1  \w      7.00  33.00   0.50   12.00    --    5.96 -90.00 130.00   52
  2  \w    -41.00   0.00   0.50   12.00    --    5.96 -90.00 130.00   82
  3  \w    -11.00  24.00   0.50   12.00    --    5.96 -99.00   0.00   70
  4  \w    -11.00  38.00   0.50   12.00    --    5.96 -99.00-150.00   98
  5  \w      7.00  37.00   0.50   12.00    --    5.96 -99.00  30.00   60
  6  \w     -8.00  38.00   0.50   12.00    --    5.96 -99.00  60.00   92
  7  \w      1.00  38.00   0.50   12.00    --    5.96 -99.00 -90.00   74
  8  \w    -18.00  35.00   0.50   12.00    --    5.96  90.00-114.00  106
;
_diffrn_measurement_device 'four-circle diffractometer'
_diffrn_measurement_device_type 'ROD, Synergy Custom system, HyPix'
_diffrn_measurement_method '\w scans'
_diffrn_orient_matrix_type 'CrysAlisPro convention (1999,Acta A55,543-557)'
_diffrn_orient_matrix_UB_11 0.0279295000
_diffrn_orient_matrix_UB_12 0.0353135000
_diffrn_orient_matrix_UB_13 -0.0003618000
_diffrn_orient_matrix_UB_21 -0.0244640000
_diffrn_orient_matrix_UB_22 0.0049736000
_diffrn_orient_matrix_UB_23 -0.0360165000
_diffrn_orient_matrix_UB_31 -0.0546313000
_diffrn_orient_matrix_UB_32 0.0158137000
_diffrn_orient_matrix_UB_33 0.0121895000
_diffrn_radiation_monochromator mirror
_diffrn_radiation_probe x-ray
_diffrn_radiation_type 'Mo K\a'
_diffrn_radiation_wavelength 0.71073
_diffrn_reflns_av_R_equivalents 0.0557
_diffrn_reflns_av_unetI/netI 0.0623
_diffrn_reflns_Laue_measured_fraction_full 0.999
_diffrn_reflns_Laue_measured_fraction_max 0.820
_diffrn_reflns_limit_h_max 13
_diffrn_reflns_limit_h_min -15
_diffrn_reflns_limit_k_max 25
_diffrn_reflns_limit_k_min -23
_diffrn_reflns_limit_l_max 25
_diffrn_reflns_limit_l_min -24
_diffrn_reflns_number 40330
_diffrn_reflns_point_group_measured_fraction_full 0.999
_diffrn_reflns_point_group_measured_fraction_max 0.820
_diffrn_reflns_theta_full 25.242
_diffrn_reflns_theta_max 30.927
_diffrn_reflns_theta_min 2.389
_diffrn_source 'Rotating-anode X-ray tube'
_diffrn_source_type 'Rigaku (Mo) X-ray Source'
_exptl_absorpt_coefficient_mu 0.595
_exptl_absorpt_correction_T_max 1.00000
_exptl_absorpt_correction_T_min 0.61376
_exptl_absorpt_correction_type multi-scan
_exptl_absorpt_process_details
;
CrysAlisPro 1.171.43.143a (Rigaku Oxford Diffraction, 2024)
Empirical absorption correction using spherical harmonics,
implemented in SCALE3 ABSPACK scaling algorithm.
;
_exptl_crystal_colour 'clear yellow'
_exptl_crystal_colour_lustre clear
_exptl_crystal_colour_primary yellow
_exptl_crystal_density_diffrn 1.137
_exptl_crystal_description plate
_exptl_crystal_F_000 1352
_exptl_crystal_preparation 'Ni(iPrIM)2(cod)n + PhMe2Si-Bpin'
_exptl_crystal_recrystallization_method 'cooling saturated pentane solution'
_exptl_crystal_size_max 0.19
_exptl_crystal_size_mid 0.114
_exptl_crystal_size_min 0.046
_refine_diff_density_max 0.391
_refine_diff_density_min -0.309
_refine_diff_density_rms 0.045
_refine_ls_extinction_method none
_refine_ls_goodness_of_fit_ref 1.010
_refine_ls_hydrogen_treatment constr
_refine_ls_matrix_type full
_refine_ls_number_parameters 384
_refine_ls_number_reflns 9505
_refine_ls_number_restraints 0
_refine_ls_restrained_S_all 1.010
_refine_ls_R_factor_all 0.1099
_refine_ls_R_factor_gt 0.0549
_refine_ls_shift/su_max 0.002
_refine_ls_shift/su_mean 0.000
_refine_ls_structure_factor_coef Fsqd
_refine_ls_weighting_details 'w=1/[\s^2^(Fo^2^)+(0.0459P)^2^+1.1149P] where P=(Fo^2^+2Fc^2^)/3'
_refine_ls_weighting_scheme calc
_refine_ls_wR_factor_gt 0.1017
_refine_ls_wR_factor_ref 0.1156
_reflns_Friedel_coverage 0.000
_reflns_number_gt 5848
_reflns_number_total 9505
_reflns_threshold_expression 'I > 2\s(I)'
_cod_data_source_file d5cc03463a2.cif
_cod_data_source_block ys250120_auto
_cod_depositor_comments 'Adding full bibliography for 1575458--1575459.cif.'
_cod_original_cell_volume 3654.2(2)
_cod_database_code 1575458
_shelx_shelxl_version_number 2019/3
_chemical_oxdiff_formula 'Ni Si C N H B O'
_shelx_space_group_comment
;
The symmetry employed for this shelxl refinement is uniquely defined
by the following loop, which should always be used as a source of
symmetry information in preference to the above space-group names.
They are only intended as comments.
;
_shelx_estimated_absorpt_t_max 0.973
_shelx_estimated_absorpt_t_min 0.895
_olex2_refinement_description
;
1. Fixed Uiso
 At 1.2 times of:
  All C(H) groups
 At 1.5 times of:
  All C(H,H,H) groups
2.a Ternary CH refined with riding coordinates:
 C25(H25), C16(H16), C28(H28), C19(H19)
2.b Aromatic/amide H refined with riding coordinates:
 C4(H4), C8(H8), C6(H6), C5(H5), C22(H22), C23(H23), C32(H32), C7(H7), C31(H31)
2.c Idealised Me refined as rotating group:
 C2(H2a,H2b,H2c), C1(H1a,H1b,H1c), C17(H17a,H17b,H17c), C27(H27a,H27b,H27c),
 C26(H26a,H26b,H26c), C18(H18a,H18b,H18c), C30(H30a,H30b,H30c), C14(H14a,H14b,
 H14c), C20(H20a,H20b,H20c), C29(H29a,H29b,H29c), C13(H13a,H13b,H13c), C21(H21a,
 H21b,H21c), C11(H11a,H11b,H11c), C12(H12a,H12b,H12c)
;
_olex2_exptl_crystal_mounting_method loop
_olex2_submission_special_instructions 'No special instructions were received'
_oxdiff_exptl_absorpt_empirical_details
;
Empirical correction (ABSPACK) includes:
- Absorption correction using spherical harmonics
- Frame scaling
;
_oxdiff_exptl_absorpt_empirical_full_max 1.388
_oxdiff_exptl_absorpt_empirical_full_min 0.530

loop_
_space_group_symop_operation_xyz
'x, y, z'
'-x+1/2, y+1/2, -z+1/2'
'-x, -y, -z'
'x-1/2, -y-1/2, z-1/2'

loop_
_atom_site_label
_atom_site_type_symbol
_atom_site_fract_x
_atom_site_fract_y
_atom_site_fract_z
_atom_site_U_iso_or_equiv
_atom_site_adp_type
_atom_site_occupancy
_atom_site_site_symmetry_order
_atom_site_calc_flag
_atom_site_refinement_flags_posn
_atom_site_refinement_flags_adp
_atom_site_refinement_flags_occupancy
_atom_site_disorder_assembly
_atom_site_disorder_group
Ni1 Ni 0.41818(3) 0.77507(2) 0.61761(2) 0.03686(9) Uani 1 1 d . . . . .
Si1 Si 0.43707(7) 0.78200(4) 0.49955(3) 0.04995(17) Uani 1 1 d . . . . .
O2 O 0.22397(16) 0.67181(9) 0.59156(10) 0.0596(5) Uani 1 1 d . . . . .
O1 O 0.40486(16) 0.61349(9) 0.57386(10) 0.0580(5) Uani 1 1 d . . . . .
N1 N 0.50229(19) 0.92437(11) 0.67283(11) 0.0535(5) Uani 1 1 d . . . . .
N3 N 0.5684(2) 0.69511(13) 0.73118(10) 0.0653(6) Uani 1 1 d . . . . .
C24 C 0.4600(2) 0.72994(12) 0.70880(11) 0.0473(5) Uani 1 1 d . . . . .
N4 N 0.3911(2) 0.72446(12) 0.76671(11) 0.0630(6) Uani 1 1 d . . . . .
N2 N 0.31229(19) 0.92313(11) 0.63051(12) 0.0573(5) Uani 1 1 d . . . . .
C15 C 0.4150(2) 0.87884(12) 0.63964(12) 0.0438(5) Uani 1 1 d . . . . .
C3 C 0.6135(2) 0.77675(14) 0.50326(11) 0.0496(6) Uani 1 1 d . . . . .
B1 B 0.3512(3) 0.68082(14) 0.58785(13) 0.0428(6) Uani 1 1 d . . . . .
C25 C 0.6726(3) 0.68371(17) 0.68680(14) 0.0671(8) Uani 1 1 d . . . . .
H25 H 0.653642 0.711127 0.642171 0.080 Uiso 1 1 calc R U . . .
C4 C 0.6756(3) 0.70962(15) 0.50505(14) 0.0614(7) Uani 1 1 d . . . . .
H4 H 0.629011 0.666512 0.502033 0.074 Uiso 1 1 calc R U . . .
C8 C 0.6889(3) 0.83906(16) 0.50726(14) 0.0658(7) Uani 1 1 d . . . . .
H8 H 0.651714 0.885257 0.505553 0.079 Uiso 1 1 calc R U . . .
C6 C 0.8748(3) 0.7676(2) 0.51625(17) 0.0815(9) Uani 1 1 d . . . . .
H6 H 0.961270 0.764604 0.521393 0.098 Uiso 1 1 calc R U . . .
C16 C 0.6278(3) 0.90181(16) 0.69796(15) 0.0641(7) Uani 1 1 d . . . . .
H16 H 0.641705 0.852739 0.678510 0.077 Uiso 1 1 calc R U . . .
C5 C 0.8029(3) 0.70478(19) 0.51110(16) 0.0753(8) Uani 1 1 d . . . . .
H5 H 0.841041 0.658883 0.511730 0.090 Uiso 1 1 calc R U . . .
C22 C 0.4536(3) 0.99344(15) 0.68385(19) 0.0775(9) Uani 1 1 d . . . . .
H22 H 0.495956 1.033222 0.705437 0.093 Uiso 1 1 calc R U . . .
C2 C 0.3985(3) 0.87192(19) 0.45094(17) 0.0896(10) Uani 1 1 d . . . . .
H2A H 0.309960 0.875601 0.440357 0.134 Uiso 1 1 calc R U . . .
H2B H 0.438833 0.873189 0.407091 0.134 Uiso 1 1 calc R U . . .
H2C H 0.427121 0.912403 0.480814 0.134 Uiso 1 1 calc R U . . .
C1 C 0.3844(3) 0.71439(19) 0.42581(14) 0.0822(10) Uani 1 1 d . . . . .
H1A H 0.409082 0.665553 0.440347 0.123 Uiso 1 1 calc R U . . .
H1B H 0.422164 0.727041 0.382746 0.123 Uiso 1 1 calc R U . . .
H1C H 0.295403 0.716431 0.417077 0.123 Uiso 1 1 calc R U . . .
C28 C 0.2684(3) 0.75751(16) 0.76897(15) 0.0673(8) Uani 1 1 d . . . . .
H28 H 0.238099 0.770276 0.719741 0.081 Uiso 1 1 calc R U . . .
C23 C 0.3360(3) 0.99243(15) 0.65810(19) 0.0802(9) Uani 1 1 d . . . . .
H23 H 0.279725 1.031177 0.658472 0.096 Uiso 1 1 calc R U . . .
C10 C 0.1899(3) 0.59648(15) 0.57316(17) 0.0691(8) Uani 1 1 d . . . . .
C32 C 0.4561(4) 0.6884(2) 0.82272(15) 0.0967(12) Uani 1 1 d . . . . .
H32 H 0.428339 0.679069 0.867596 0.116 Uiso 1 1 calc R U . . .
C7 C 0.8162(3) 0.8342(2) 0.51364(18) 0.0832(10) Uani 1 1 d . . . . .
H7 H 0.863496 0.877057 0.516237 0.100 Uiso 1 1 calc R U . . .
C17 C 0.7237(3) 0.9532(2) 0.67002(19) 0.0908(11) Uani 1 1 d . . . . .
H17A H 0.709997 0.956823 0.618822 0.136 Uiso 1 1 calc R U . . .
H17B H 0.805723 0.934274 0.682651 0.136 Uiso 1 1 calc R U . . .
H17C H 0.715912 1.001031 0.690913 0.136 Uiso 1 1 calc R U . . .
C31 C 0.5652(4) 0.6695(2) 0.80079(15) 0.0976(12) Uani 1 1 d . . . . .
H31 H 0.628047 0.643836 0.827118 0.117 Uiso 1 1 calc R U . . .
C19 C 0.1912(3) 0.89995(16) 0.59655(17) 0.0701(8) Uani 1 1 d . . . . .
H19 H 0.200982 0.851179 0.575469 0.084 Uiso 1 1 calc R U . . .
C27 C 0.6855(3) 0.60346(18) 0.66675(18) 0.0877(10) Uani 1 1 d . . . . .
H27A H 0.698981 0.574440 0.709518 0.132 Uiso 1 1 calc R U . . .
H27B H 0.754924 0.597739 0.638180 0.132 Uiso 1 1 calc R U . . .
H27C H 0.610693 0.587381 0.639858 0.132 Uiso 1 1 calc R U . . .
C26 C 0.7934(3) 0.7146(2) 0.7222(2) 0.1055(13) Uani 1 1 d . . . . .
H26A H 0.781289 0.765040 0.734952 0.158 Uiso 1 1 calc R U . . .
H26B H 0.857262 0.711529 0.689400 0.158 Uiso 1 1 calc R U . . .
H26C H 0.817960 0.686661 0.764501 0.158 Uiso 1 1 calc R U . . .
C18 C 0.6399(4) 0.8958(2) 0.77929(17) 0.0969(11) Uani 1 1 d . . . . .
H18A H 0.622594 0.942746 0.799804 0.145 Uiso 1 1 calc R U . . .
H18B H 0.723147 0.880961 0.795229 0.145 Uiso 1 1 calc R U . . .
H18C H 0.581796 0.860056 0.794143 0.145 Uiso 1 1 calc R U . . .
C30 C 0.2773(4) 0.82815(18) 0.81229(19) 0.0973(11) Uani 1 1 d . . . . .
H30A H 0.314529 0.817976 0.859607 0.146 Uiso 1 1 calc R U . . .
H30B H 0.195414 0.848096 0.815388 0.146 Uiso 1 1 calc R U . . .
H30C H 0.327708 0.863067 0.789254 0.146 Uiso 1 1 calc R U . . .
C9 C 0.3154(3) 0.55643(15) 0.5873(2) 0.0782(9) Uani 1 1 d . . . . .
C14 C 0.1369(3) 0.5965(2) 0.4953(2) 0.1027(12) Uani 1 1 d . . . . .
H14A H 0.071918 0.632617 0.488810 0.154 Uiso 1 1 calc R U . . .
H14B H 0.103618 0.548803 0.482928 0.154 Uiso 1 1 calc R U . . .
H14C H 0.201840 0.608197 0.464915 0.154 Uiso 1 1 calc R U . . .
C20 C 0.0941(3) 0.8946(2) 0.6503(2) 0.0972(11) Uani 1 1 d . . . . .
H20A H 0.121059 0.859962 0.686983 0.146 Uiso 1 1 calc R U . . .
H20B H 0.016537 0.878595 0.626455 0.146 Uiso 1 1 calc R U . . .
H20C H 0.083170 0.942020 0.671507 0.146 Uiso 1 1 calc R U . . .
C29 C 0.1759(4) 0.7043(2) 0.7974(2) 0.1012(12) Uani 1 1 d . . . . .
H29A H 0.176043 0.659235 0.770645 0.152 Uiso 1 1 calc R U . . .
H29B H 0.094081 0.725546 0.792388 0.152 Uiso 1 1 calc R U . . .
H29C H 0.199089 0.694394 0.847038 0.152 Uiso 1 1 calc R U . . .
C13 C 0.0887(3) 0.5723(2) 0.6202(2) 0.1045(13) Uani 1 1 d . . . . .
H13A H 0.116295 0.580542 0.669619 0.157 Uiso 1 1 calc R U . . .
H13B H 0.071614 0.520994 0.612652 0.157 Uiso 1 1 calc R U . . .
H13C H 0.014331 0.600272 0.608020 0.157 Uiso 1 1 calc R U . . .
C21 C 0.1473(3) 0.9527(2) 0.5369(2) 0.1130(14) Uani 1 1 d . . . . .
H21A H 0.111429 0.995498 0.557171 0.170 Uiso 1 1 calc R U . . .
H21B H 0.085968 0.928957 0.504771 0.170 Uiso 1 1 calc R U . . .
H21C H 0.216906 0.967138 0.511181 0.170 Uiso 1 1 calc R U . . .
C11 C 0.3350(4) 0.4925(2) 0.5379(3) 0.147(2) Uani 1 1 d . . . . .
H11A H 0.330908 0.509594 0.489228 0.221 Uiso 1 1 calc R U . . .
H11B H 0.271347 0.456301 0.542700 0.221 Uiso 1 1 calc R U . . .
H11C H 0.415253 0.470966 0.550339 0.221 Uiso 1 1 calc R U . . .
C12 C 0.3419(4) 0.5334(2) 0.6664(2) 0.1163(14) Uani 1 1 d . . . . .
H12A H 0.425169 0.514437 0.673835 0.174 Uiso 1 1 calc R U . . .
H12B H 0.283698 0.496112 0.677920 0.174 Uiso 1 1 calc R U . . .
H12C H 0.333430 0.575368 0.696773 0.174 Uiso 1 1 calc R U . . .

loop_
_atom_site_aniso_label
_atom_site_aniso_U_11
_atom_site_aniso_U_22
_atom_site_aniso_U_33
_atom_site_aniso_U_23
_atom_site_aniso_U_13
_atom_site_aniso_U_12
Ni1 0.04784(17) 0.02999(14) 0.03235(14) 0.00181(11) 0.00090(10) -0.00001(12)
Si1 0.0595(4) 0.0549(4) 0.0349(3) 0.0082(3) 0.0003(3) -0.0038(3)
O2 0.0552(11) 0.0445(10) 0.0806(12) -0.0132(8) 0.0141(9) -0.0070(8)
O1 0.0608(11) 0.0344(9) 0.0809(12) -0.0060(8) 0.0185(9) -0.0020(7)
N1 0.0554(13) 0.0415(11) 0.0632(13) -0.0108(9) 0.0021(10) -0.0064(9)
N3 0.0817(16) 0.0780(15) 0.0358(11) 0.0118(10) 0.0021(10) 0.0258(13)
C24 0.0666(16) 0.0410(13) 0.0348(11) 0.0019(9) 0.0065(10) 0.0106(11)
N4 0.0898(17) 0.0604(14) 0.0403(11) 0.0084(10) 0.0156(11) 0.0200(12)
N2 0.0549(13) 0.0366(11) 0.0793(15) -0.0027(10) -0.0017(11) 0.0045(9)
C15 0.0532(14) 0.0344(11) 0.0437(12) 0.0015(9) 0.0031(10) -0.0014(10)
C3 0.0609(15) 0.0567(14) 0.0320(11) -0.0010(10) 0.0080(10) -0.0089(13)
B1 0.0546(17) 0.0347(14) 0.0394(13) -0.0011(10) 0.0057(12) -0.0003(11)
C25 0.0708(19) 0.081(2) 0.0484(15) 0.0049(13) -0.0023(13) 0.0269(15)
C4 0.0674(19) 0.0581(17) 0.0600(16) -0.0069(12) 0.0130(13) -0.0049(13)
C8 0.073(2) 0.0612(18) 0.0619(17) -0.0022(13) 0.0001(14) -0.0130(14)
C6 0.0590(19) 0.113(3) 0.073(2) -0.0094(19) 0.0080(15) -0.007(2)
C16 0.0599(17) 0.0639(18) 0.0669(17) -0.0162(13) -0.0059(13) -0.0057(13)
C5 0.072(2) 0.082(2) 0.073(2) -0.0114(16) 0.0151(16) 0.0069(17)
C22 0.081(2) 0.0407(16) 0.111(3) -0.0224(15) 0.0081(18) -0.0087(14)
C2 0.105(3) 0.094(2) 0.069(2) 0.0417(18) 0.0044(18) 0.013(2)
C1 0.092(2) 0.114(3) 0.0390(14) -0.0081(15) -0.0022(14) -0.029(2)
C28 0.093(2) 0.0620(17) 0.0505(16) 0.0056(12) 0.0258(15) 0.0159(15)
C23 0.081(2) 0.0393(16) 0.120(3) -0.0152(15) 0.0048(19) 0.0081(14)
C10 0.0711(19) 0.0531(17) 0.085(2) -0.0164(14) 0.0217(16) -0.0227(14)
C32 0.142(3) 0.110(3) 0.0404(16) 0.0280(16) 0.0223(18) 0.048(2)
C7 0.078(2) 0.087(2) 0.084(2) -0.0038(18) 0.0023(17) -0.0309(19)
C17 0.067(2) 0.103(3) 0.103(3) -0.032(2) 0.0084(18) -0.0253(19)
C31 0.127(3) 0.122(3) 0.0438(16) 0.0287(17) 0.0032(18) 0.055(2)
C19 0.0558(17) 0.0597(18) 0.092(2) -0.0008(15) -0.0099(15) 0.0109(13)
C27 0.094(2) 0.081(2) 0.088(2) 0.0033(18) 0.0098(19) 0.0312(19)
C26 0.083(3) 0.132(3) 0.097(3) -0.015(2) -0.015(2) 0.021(2)
C18 0.107(3) 0.109(3) 0.071(2) -0.0040(19) -0.0164(19) -0.004(2)
C30 0.137(3) 0.074(2) 0.085(2) -0.0152(18) 0.031(2) 0.018(2)
C9 0.080(2) 0.0363(15) 0.121(3) -0.0121(15) 0.0272(19) -0.0114(13)
C14 0.092(3) 0.119(3) 0.097(3) -0.028(2) 0.007(2) -0.041(2)
C20 0.064(2) 0.112(3) 0.115(3) 0.007(2) 0.002(2) 0.0017(19)
C29 0.115(3) 0.092(3) 0.104(3) 0.005(2) 0.053(2) 0.001(2)
C13 0.093(3) 0.095(3) 0.131(3) -0.015(2) 0.042(2) -0.042(2)
C21 0.079(2) 0.134(4) 0.123(3) 0.040(3) -0.010(2) 0.026(2)
C11 0.130(4) 0.060(2) 0.261(6) -0.076(3) 0.074(4) -0.023(2)
C12 0.129(3) 0.075(3) 0.145(4) 0.051(2) 0.015(3) -0.010(2)

loop_
_atom_type_symbol
_atom_type_description
_atom_type_scat_dispersion_real
_atom_type_scat_dispersion_imag
_atom_type_scat_source
C C 0.0033 0.0016 'International Tables Vol C Tables 4.2.6.8 and 6.1.1.4'
H H 0.0000 0.0000 'International Tables Vol C Tables 4.2.6.8 and 6.1.1.4'
B B 0.0013 0.0007 'International Tables Vol C Tables 4.2.6.8 and 6.1.1.4'
N N 0.0061 0.0033 'International Tables Vol C Tables 4.2.6.8 and 6.1.1.4'
Ni Ni 0.3393 1.1124 'International Tables Vol C Tables 4.2.6.8 and 6.1.1.4'
O O 0.0106 0.0060 'International Tables Vol C Tables 4.2.6.8 and 6.1.1.4'
Si Si 0.0817 0.0704 'International Tables Vol C Tables 4.2.6.8 and 6.1.1.4'

loop_
_geom_angle_atom_site_label_1
_geom_angle_atom_site_label_2
_geom_angle_atom_site_label_3
_geom_angle
_geom_angle_site_symmetry_1
_geom_angle_site_symmetry_3
_geom_angle_publ_flag
C24 Ni1 Si1 150.51(7) . . ?
C24 Ni1 C15 103.61(9) . . ?
C24 Ni1 B1 86.08(10) . . ?
C15 Ni1 Si1 99.23(7) . . ?
B1 Ni1 Si1 80.01(8) . . ?
B1 Ni1 C15 156.74(11) . . ?
C3 Si1 Ni1 97.61(7) . . ?
C3 Si1 C2 103.88(13) . . ?
C3 Si1 C1 103.44(13) . . ?
C2 Si1 Ni1 119.14(11) . . ?
C1 Si1 Ni1 129.40(10) . . ?
C1 Si1 C2 99.68(16) . . ?
B1 O2 C10 109.35(19) . . ?
B1 O1 C9 107.8(2) . . ?
C15 N1 C16 124.4(2) . . ?
C15 N1 C22 111.3(2) . . ?
C22 N1 C16 124.2(2) . . ?
C24 N3 C25 124.61(19) . . ?
C24 N3 C31 110.9(2) . . ?
C31 N3 C25 124.4(2) . . ?
N3 C24 Ni1 127.29(17) . . ?
N3 C24 N4 103.25(19) . . ?
N4 C24 Ni1 129.46(18) . . ?
C24 N4 C28 123.1(2) . . ?
C24 N4 C32 111.3(2) . . ?
C32 N4 C28 125.5(2) . . ?
C15 N2 C23 111.6(2) . . ?
C15 N2 C19 124.5(2) . . ?
C23 N2 C19 123.8(2) . . ?
N1 C15 Ni1 131.79(17) . . ?
N1 C15 N2 102.70(19) . . ?
N2 C15 Ni1 125.21(17) . . ?
C4 C3 Si1 121.52(19) . . ?
C4 C3 C8 115.8(2) . . ?
C8 C3 Si1 122.6(2) . . ?
O2 B1 Ni1 116.06(17) . . ?
O2 B1 O1 109.5(2) . . ?
O1 B1 Ni1 133.5(2) . . ?
N3 C25 H25 107.2 . . ?
N3 C25 C27 111.5(3) . . ?
N3 C25 C26 111.7(3) . . ?
C27 C25 H25 107.2 . . ?
C27 C25 C26 111.8(3) . . ?
C26 C25 H25 107.2 . . ?
C3 C4 H4 118.8 . . ?
C5 C4 C3 122.3(3) . . ?
C5 C4 H4 118.8 . . ?
C3 C8 H8 119.1 . . ?
C7 C8 C3 121.8(3) . . ?
C7 C8 H8 119.1 . . ?
C5 C6 H6 120.8 . . ?
C7 C6 H6 120.8 . . ?
C7 C6 C5 118.5(3) . . ?
N1 C16 H16 107.7 . . ?
N1 C16 C17 110.8(3) . . ?
N1 C16 C18 110.2(2) . . ?
C17 C16 H16 107.7 . . ?
C17 C16 C18 112.5(3) . . ?
C18 C16 H16 107.7 . . ?
C4 C5 C6 120.4(3) . . ?
C4 C5 H5 119.8 . . ?
C6 C5 H5 119.8 . . ?
N1 C22 H22 126.3 . . ?
C23 C22 N1 107.3(2) . . ?
C23 C22 H22 126.3 . . ?
Si1 C2 H2A 109.5 . . ?
Si1 C2 H2B 109.5 . . ?
Si1 C2 H2C 109.5 . . ?
H2A C2 H2B 109.5 . . ?
H2A C2 H2C 109.5 . . ?
H2B C2 H2C 109.5 . . ?
Si1 C1 H1A 109.5 . . ?
Si1 C1 H1B 109.5 . . ?
Si1 C1 H1C 109.5 . . ?
H1A C1 H1B 109.5 . . ?
H1A C1 H1C 109.5 . . ?
H1B C1 H1C 109.5 . . ?
N4 C28 H28 107.7 . . ?
N4 C28 C30 110.3(3) . . ?
N4 C28 C29 111.8(3) . . ?
C30 C28 H28 107.7 . . ?
C29 C28 H28 107.7 . . ?
C29 C28 C30 111.6(3) . . ?
N2 C23 H23 126.5 . . ?
C22 C23 N2 107.0(2) . . ?
C22 C23 H23 126.5 . . ?
O2 C10 C9 101.8(2) . . ?
O2 C10 C14 107.1(3) . . ?
O2 C10 C13 108.3(2) . . ?
C14 C10 C9 114.8(3) . . ?
C13 C10 C9 115.2(3) . . ?
C13 C10 C14 109.0(3) . . ?
N4 C32 H32 126.4 . . ?
C31 C32 N4 107.2(3) . . ?
C31 C32 H32 126.4 . . ?
C8 C7 H7 119.4 . . ?
C6 C7 C8 121.1(3) . . ?
C6 C7 H7 119.4 . . ?
C16 C17 H17A 109.5 . . ?
C16 C17 H17B 109.5 . . ?
C16 C17 H17C 109.5 . . ?
H17A C17 H17B 109.5 . . ?
H17A C17 H17C 109.5 . . ?
H17B C17 H17C 109.5 . . ?
N3 C31 H31 126.4 . . ?
C32 C31 N3 107.2(3) . . ?
C32 C31 H31 126.4 . . ?
N2 C19 H19 108.3 . . ?
N2 C19 C20 111.7(3) . . ?
N2 C19 C21 110.4(3) . . ?
C20 C19 H19 108.3 . . ?
C20 C19 C21 109.8(3) . . ?
C21 C19 H19 108.3 . . ?
C25 C27 H27A 109.5 . . ?
C25 C27 H27B 109.5 . . ?
C25 C27 H27C 109.5 . . ?
H27A C27 H27B 109.5 . . ?
H27A C27 H27C 109.5 . . ?
H27B C27 H27C 109.5 . . ?
C25 C26 H26A 109.5 . . ?
C25 C26 H26B 109.5 . . ?
C25 C26 H26C 109.5 . . ?
H26A C26 H26B 109.5 . . ?
H26A C26 H26C 109.5 . . ?
H26B C26 H26C 109.5 . . ?
C16 C18 H18A 109.5 . . ?
C16 C18 H18B 109.5 . . ?
C16 C18 H18C 109.5 . . ?
H18A C18 H18B 109.5 . . ?
H18A C18 H18C 109.5 . . ?
H18B C18 H18C 109.5 . . ?
C28 C30 H30A 109.5 . . ?
C28 C30 H30B 109.5 . . ?
C28 C30 H30C 109.5 . . ?
H30A C30 H30B 109.5 . . ?
H30A C30 H30C 109.5 . . ?
H30B C30 H30C 109.5 . . ?
O1 C9 C10 102.6(2) . . ?
O1 C9 C11 108.4(3) . . ?
O1 C9 C12 106.6(3) . . ?
C10 C9 C12 112.6(3) . . ?
C11 C9 C10 115.1(3) . . ?
C11 C9 C12 110.8(3) . . ?
C10 C14 H14A 109.5 . . ?
C10 C14 H14B 109.5 . . ?
C10 C14 H14C 109.5 . . ?
H14A C14 H14B 109.5 . . ?
H14A C14 H14C 109.5 . . ?
H14B C14 H14C 109.5 . . ?
C19 C20 H20A 109.5 . . ?
C19 C20 H20B 109.5 . . ?
C19 C20 H20C 109.5 . . ?
H20A C20 H20B 109.5 . . ?
H20A C20 H20C 109.5 . . ?
H20B C20 H20C 109.5 . . ?
C28 C29 H29A 109.5 . . ?
C28 C29 H29B 109.5 . . ?
C28 C29 H29C 109.5 . . ?
H29A C29 H29B 109.5 . . ?
H29A C29 H29C 109.5 . . ?
H29B C29 H29C 109.5 . . ?
C10 C13 H13A 109.5 . . ?
C10 C13 H13B 109.5 . . ?
C10 C13 H13C 109.5 . . ?
H13A C13 H13B 109.5 . . ?
H13A C13 H13C 109.5 . . ?
H13B C13 H13C 109.5 . . ?
C19 C21 H21A 109.5 . . ?
C19 C21 H21B 109.5 . . ?
C19 C21 H21C 109.5 . . ?
H21A C21 H21B 109.5 . . ?
H21A C21 H21C 109.5 . . ?
H21B C21 H21C 109.5 . . ?
C9 C11 H11A 109.5 . . ?
C9 C11 H11B 109.5 . . ?
C9 C11 H11C 109.5 . . ?
H11A C11 H11B 109.5 . . ?
H11A C11 H11C 109.5 . . ?
H11B C11 H11C 109.5 . . ?
C9 C12 H12A 109.5 . . ?
C9 C12 H12B 109.5 . . ?
C9 C12 H12C 109.5 . . ?
H12A C12 H12B 109.5 . . ?
H12A C12 H12C 109.5 . . ?
H12B C12 H12C 109.5 . . ?

loop_
_geom_bond_atom_site_label_1
_geom_bond_atom_site_label_2
_geom_bond_distance
_geom_bond_site_symmetry_2
_geom_bond_publ_flag
Ni1 Si1 2.2397(7) . ?
Ni1 C24 1.914(2) . ?
Ni1 C15 1.932(2) . ?
Ni1 B1 1.924(3) . ?
Si1 C3 1.898(3) . ?
Si1 C2 1.901(3) . ?
Si1 C1 1.900(3) . ?
O2 B1 1.387(3) . ?
O2 C10 1.452(3) . ?
O1 B1 1.388(3) . ?
O1 C9 1.452(3) . ?
N1 C15 1.364(3) . ?
N1 C16 1.453(3) . ?
N1 C22 1.383(3) . ?
N3 C24 1.364(3) . ?
N3 C25 1.465(3) . ?
N3 C31 1.387(3) . ?
C24 N4 1.366(3) . ?
N4 C28 1.456(4) . ?
N4 C32 1.378(4) . ?
N2 C15 1.368(3) . ?
N2 C23 1.378(3) . ?
N2 C19 1.466(3) . ?
C3 C4 1.391(3) . ?
C3 C8 1.392(3) . ?
C25 H25 0.9800 . ?
C25 C27 1.516(4) . ?
C25 C26 1.518(5) . ?
C4 H4 0.9300 . ?
C4 C5 1.369(4) . ?
C8 H8 0.9300 . ?
C8 C7 1.369(4) . ?
C6 H6 0.9300 . ?
C6 C5 1.379(4) . ?
C6 C7 1.366(5) . ?
C16 H16 0.9800 . ?
C16 C17 1.517(4) . ?
C16 C18 1.521(4) . ?
C5 H5 0.9300 . ?
C22 H22 0.9300 . ?
C22 C23 1.317(4) . ?
C2 H2A 0.9600 . ?
C2 H2B 0.9600 . ?
C2 H2C 0.9600 . ?
C1 H1A 0.9600 . ?
C1 H1B 0.9600 . ?
C1 H1C 0.9600 . ?
C28 H28 0.9800 . ?
C28 C30 1.518(4) . ?
C28 C29 1.515(4) . ?
C23 H23 0.9300 . ?
C10 C9 1.539(4) . ?
C10 C14 1.522(4) . ?
C10 C13 1.520(4) . ?
C32 H32 0.9300 . ?
C32 C31 1.321(5) . ?
C7 H7 0.9300 . ?
C17 H17A 0.9600 . ?
C17 H17B 0.9600 . ?
C17 H17C 0.9600 . ?
C31 H31 0.9300 . ?
C19 H19 0.9800 . ?
C19 C20 1.512(4) . ?
C19 C21 1.518(4) . ?
C27 H27A 0.9600 . ?
C27 H27B 0.9600 . ?
C27 H27C 0.9600 . ?
C26 H26A 0.9600 . ?
C26 H26B 0.9600 . ?
C26 H26C 0.9600 . ?
C18 H18A 0.9600 . ?
C18 H18B 0.9600 . ?
C18 H18C 0.9600 . ?
C30 H30A 0.9600 . ?
C30 H30B 0.9600 . ?
C30 H30C 0.9600 . ?
C9 C11 1.511(4) . ?
C9 C12 1.544(5) . ?
C14 H14A 0.9600 . ?
C14 H14B 0.9600 . ?
C14 H14C 0.9600 . ?
C20 H20A 0.9600 . ?
C20 H20B 0.9600 . ?
C20 H20C 0.9600 . ?
C29 H29A 0.9600 . ?
C29 H29B 0.9600 . ?
C29 H29C 0.9600 . ?
C13 H13A 0.9600 . ?
C13 H13B 0.9600 . ?
C13 H13C 0.9600 . ?
C21 H21A 0.9600 . ?
C21 H21B 0.9600 . ?
C21 H21C 0.9600 . ?
C11 H11A 0.9600 . ?
C11 H11B 0.9600 . ?
C11 H11C 0.9600 . ?
C12 H12A 0.9600 . ?
C12 H12B 0.9600 . ?
C12 H12C 0.9600 . ?

loop_
_geom_torsion_atom_site_label_1
_geom_torsion_atom_site_label_2
_geom_torsion_atom_site_label_3
_geom_torsion_atom_site_label_4
_geom_torsion
_geom_torsion_site_symmetry_1
_geom_torsion_site_symmetry_2
_geom_torsion_site_symmetry_3
_geom_torsion_site_symmetry_4
_geom_torsion_publ_flag
Ni1 Si1 C3 C4 85.92(19) . . . . ?
Ni1 Si1 C3 C8 -91.4(2) . . . . ?
Ni1 C24 N4 C28 -3.0(4) . . . . ?
Ni1 C24 N4 C32 -179.2(2) . . . . ?
Si1 C3 C4 C5 -176.9(2) . . . . ?
Si1 C3 C8 C7 176.6(2) . . . . ?
O2 C10 C9 O1 -28.9(3) . . . . ?
O2 C10 C9 C11 -146.5(3) . . . . ?
O2 C10 C9 C12 85.3(3) . . . . ?
N1 C22 C23 N2 -0.6(4) . . . . ?
N3 C24 N4 C28 176.9(3) . . . . ?
N3 C24 N4 C32 0.8(3) . . . . ?
C24 N3 C25 C27 -109.5(3) . . . . ?
C24 N3 C25 C26 124.6(3) . . . . ?
C24 N3 C31 C32 -0.5(4) . . . . ?
C24 N4 C28 C30 -101.6(3) . . . . ?
C24 N4 C28 C29 133.7(3) . . . . ?
C24 N4 C32 C31 -1.1(4) . . . . ?
N4 C32 C31 N3 1.0(5) . . . . ?
C15 N1 C16 C17 128.4(3) . . . . ?
C15 N1 C16 C18 -106.3(3) . . . . ?
C15 N1 C22 C23 0.1(4) . . . . ?
C15 N2 C23 C22 1.0(4) . . . . ?
C15 N2 C19 C20 110.3(3) . . . . ?
C15 N2 C19 C21 -127.1(3) . . . . ?
C3 C4 C5 C6 0.5(4) . . . . ?
C3 C8 C7 C6 0.1(5) . . . . ?
B1 O2 C10 C9 21.3(3) . . . . ?
B1 O2 C10 C14 -99.5(3) . . . . ?
B1 O2 C10 C13 143.1(3) . . . . ?
B1 O1 C9 C10 27.4(3) . . . . ?
B1 O1 C9 C11 149.6(3) . . . . ?
B1 O1 C9 C12 -91.1(3) . . . . ?
C25 N3 C24 Ni1 -2.4(4) . . . . ?
C25 N3 C24 N4 177.6(3) . . . . ?
C25 N3 C31 C32 -178.3(3) . . . . ?
C4 C3 C8 C7 -0.9(4) . . . . ?
C8 C3 C4 C5 0.6(4) . . . . ?
C16 N1 C15 Ni1 2.6(4) . . . . ?
C16 N1 C15 N2 176.5(2) . . . . ?
C16 N1 C22 C23 -175.9(3) . . . . ?
C5 C6 C7 C8 1.1(5) . . . . ?
C22 N1 C15 Ni1 -173.4(2) . . . . ?
C22 N1 C15 N2 0.5(3) . . . . ?
C22 N1 C16 C17 -56.1(4) . . . . ?
C22 N1 C16 C18 69.1(4) . . . . ?
C2 Si1 C3 C4 -151.5(2) . . . . ?
C2 Si1 C3 C8 31.2(2) . . . . ?
C1 Si1 C3 C4 -47.7(2) . . . . ?
C1 Si1 C3 C8 134.9(2) . . . . ?
C28 N4 C32 C31 -177.1(3) . . . . ?
C23 N2 C15 Ni1 173.5(2) . . . . ?
C23 N2 C15 N1 -0.9(3) . . . . ?
C23 N2 C19 C20 -68.8(4) . . . . ?
C23 N2 C19 C21 53.7(4) . . . . ?
C10 O2 B1 Ni1 -175.31(18) . . . . ?
C10 O2 B1 O1 -5.1(3) . . . . ?
C32 N4 C28 C30 74.0(4) . . . . ?
C32 N4 C28 C29 -50.8(4) . . . . ?
C7 C6 C5 C4 -1.4(5) . . . . ?
C31 N3 C24 Ni1 179.8(2) . . . . ?
C31 N3 C24 N4 -0.2(3) . . . . ?
C31 N3 C25 C27 68.0(4) . . . . ?
C31 N3 C25 C26 -57.9(4) . . . . ?
C19 N2 C15 Ni1 -5.7(4) . . . . ?
C19 N2 C15 N1 179.9(2) . . . . ?
C19 N2 C23 C22 -179.8(3) . . . . ?
C9 O1 B1 Ni1 152.9(2) . . . . ?
C9 O1 B1 O2 -15.0(3) . . . . ?
C14 C10 C9 O1 86.4(3) . . . . ?
C14 C10 C9 C11 -31.2(4) . . . . ?
C14 C10 C9 C12 -159.4(3) . . . . ?
C13 C10 C9 O1 -145.8(3) . . . . ?
C13 C10 C9 C11 96.6(4) . . . . ?
C13 C10 C9 C12 -31.6(4) . . . . ?
